data_2240934
loop_
_publ_author_name
'Ndiaye, Mamadou'
'Samb, Abdoulaye'
'Diop, Libasse'
'Maris, Thierry'

_publ_section_title
;
 Crystal structure of (ferrocenylmethyl)dimethylammonium hydrogen oxalate
;
_journal_coeditor_code WM5182
_journal_issue 8
_journal_name_full 'Acta Crystallographica Section E'
_journal_page_first 947
_journal_page_last 949
_journal_paper_doi 10.1107/S205698901501333X
_journal_volume 71
_journal_year 2015
_chemical_formula_iupac '[Fe (C5 H5) (C8 H13 N)] (C2 H O4) '
_chemical_formula_moiety 'C13 H18 Fe N +, C2 H O4 -'
_chemical_formula_sum 'C15 H19 Fe N O4'
_chemical_formula_weight 333.16
_chemical_name_systematic
;
(Ferrocenylmethyl)dimethylammonium hydrogen oxalate
;
_space_group_crystal_system orthorhombic
_space_group_IT_number 61
_space_group_name_Hall '-P 2ac 2ab'
_space_group_name_H-M_alt 'P b c a'
_symmetry_space_group_name_Hall '-P 2ac 2ab'
_symmetry_space_group_name_H-M 'P b c a'
_atom_sites_solution_hydrogens difmap
_atom_sites_solution_primary direct
_audit_creation_method
;
Olex2 1.2
(compiled 2015.01.26 svn.r3150 for OlexSys, GUI svn.r4998)
;
_cell_angle_alpha 90
_cell_angle_beta 90
_cell_angle_gamma 90
_cell_formula_units_Z 8
_cell_length_a 11.2225(3)
_cell_length_b 14.8991(4)
_cell_length_c 17.2727(5)
_cell_measurement_reflns_used 9948
_cell_measurement_temperature 100
_cell_measurement_theta_max 60.705
_cell_measurement_theta_min 4.837
_cell_volume 2888.08(14)
_computing_cell_refinement
;
SAINT (Bruker, 2014)
;
_computing_data_collection
;
APEX2 (Bruker, 2014)
;
_computing_data_reduction
;
SAINT (Bruker, 2014)
;
_computing_molecular_graphics
;
<i>OLEX2</i> (Dolomanov <i>et al.</i>, 2009) and Mercury (Macrae <i>et
al.</i>,
2008)
;
_computing_publication_material
;
<i>OLEX2</i> (Dolomanov <i>et al.</i>, 2009) and <i>publCIF</i>
(Westrip,
2010)
;
_computing_structure_refinement
;
SHELXL2014 (Sheldrick, 2015<i>b</i>)
;
_computing_structure_solution
;
<i>SHELXT</i> (Sheldrick, 2015<i>a</i>)
;
_diffrn_ambient_temperature 100
_diffrn_detector_area_resol_mean 10.24
_diffrn_measured_fraction_theta_full 0.999
_diffrn_measured_fraction_theta_max 0.998
_diffrn_measurement_device 'k-geometry diffractometer'
_diffrn_measurement_device_type 'Bruker Venture Metaljet'
_diffrn_measurement_method '\w and \f scans'
_diffrn_radiation_monochromator 'Helios MX Mirror Optics'
_diffrn_radiation_type GaK\a
_diffrn_radiation_wavelength 1.34139
_diffrn_reflns_av_R_equivalents 0.0335
_diffrn_reflns_limit_h_max 14
_diffrn_reflns_limit_h_min -14
_diffrn_reflns_limit_k_max 19
_diffrn_reflns_limit_k_min -17
_diffrn_reflns_limit_l_max 22
_diffrn_reflns_limit_l_min -22
_diffrn_reflns_number 56674
_diffrn_reflns_theta_full 53.594
_diffrn_reflns_theta_max 60.706
_diffrn_reflns_theta_min 4.454
_exptl_absorpt_coefficient_mu 5.719
_exptl_absorpt_correction_T_max 0.7519
_exptl_absorpt_correction_T_min 0.5854
_exptl_absorpt_correction_type multi-scan
_exptl_absorpt_process_details
;
(<i>SADABS</i>; Krause <i>et al.</i>, 2015)
;
_exptl_crystal_colour 'clear light orange'
_exptl_crystal_density_diffrn 1.532
_exptl_crystal_description Block
_exptl_crystal_F_000 1392
_exptl_crystal_size_max 0.145
_exptl_crystal_size_mid 0.13
_exptl_crystal_size_min 0.09
_refine_diff_density_max 0.450
_refine_diff_density_min -0.189
_refine_ls_extinction_method none
_refine_ls_goodness_of_fit_ref 1.032
_refine_ls_hydrogen_treatment refall
_refine_ls_matrix_type full
_refine_ls_number_parameters 266
_refine_ls_number_reflns 3323
_refine_ls_number_restraints 0
_refine_ls_restrained_S_all 1.032
_refine_ls_R_factor_all 0.0239
_refine_ls_R_factor_gt 0.0223
_refine_ls_shift/su_max 0.002
_refine_ls_shift/su_mean 0.000
_refine_ls_structure_factor_coef Fsqd
_refine_ls_weighting_details 'w=1/[\s^2^(Fo^2^)+(0.0388P)^2^+0.8916P] where P=(Fo^2^+2Fc^2^)/3'
_refine_ls_weighting_scheme calc
_refine_ls_wR_factor_gt 0.0607
_refine_ls_wR_factor_ref 0.0620
_reflns_number_gt 3150
_reflns_number_total 3323
_reflns_threshold_expression 'I > 2\s(I)'
_cod_data_source_file wm5182sup1.cf
_cod_data_source_block I
_cod_database_code 2240934
_shelx_space_group_comment
;
The symmetry employed for this shelxl refinement is uniquely defined
by the following loop, which should always be used as a source of
symmetry information in preference to the above space-group names.
They are only intended as comments.
;
_shelx_estimated_absorpt_t_min 0.491
_shelx_estimated_absorpt_t_max 0.627

loop_
_space_group_symop_operation_xyz
'x, y, z'
'-x+1/2, -y, z+1/2'
'-x, y+1/2, -z+1/2'
'x+1/2, -y+1/2, -z'
'-x, -y, -z'
'x-1/2, y, -z-1/2'
'x, -y-1/2, z-1/2'
'-x-1/2, y-1/2, z'

loop_
_atom_site_type_symbol
_atom_site_label
_atom_site_fract_x
_atom_site_fract_y
_atom_site_fract_z
_atom_site_U_iso_or_equiv
_atom_site_adp_type
_atom_site_calc_flag
_atom_site_occupancy
Fe Fe1 0.34931(2) 0.64806(2) 0.49469(2) 0.01187(7) Uani d 1
N N1 0.11135(8) 0.53481(6) 0.31389(5) 0.01286(17) Uani d 1
C C1 0.22887(9) 0.57630(6) 0.43156(6) 0.01299(19) Uani d 1
C C2 0.17883(11) 0.60032(8) 0.50499(6) 0.0150(2) Uani d 1
C C3 0.25259(10) 0.56311(7) 0.56398(6) 0.0164(2) Uani d 1
C C4 0.34734(9) 0.51541(7) 0.52776(7) 0.0161(2) Uani d 1
C C5 0.33275(9) 0.52304(7) 0.44578(6) 0.0143(2) Uani d 1
C C6 0.35605(10) 0.77834(8) 0.45550(7) 0.0199(2) Uani d 1
C C7 0.35680(10) 0.77649(8) 0.53827(7) 0.0199(2) Uani d 1
C C8 0.45806(10) 0.72650(7) 0.56226(6) 0.0193(2) Uani d 1
C C9 0.52010(11) 0.69741(8) 0.49491(6) 0.0193(2) Uani d 1
C C10 0.45688(11) 0.72947(7) 0.42883(6) 0.0200(2) Uani d 1
C C11 0.18587(9) 0.60523(7) 0.35384(6) 0.0148(2) Uani d 1
C C12 0.07459(11) 0.56695(8) 0.23563(7) 0.0209(2) Uani d 1
C C13 0.00554(10) 0.50895(8) 0.36082(7) 0.0218(2) Uani d 1
O O1 0.30103(6) 0.41777(5) 0.27870(5) 0.01774(16) Uani d 1
O O2 0.38177(7) 0.28665(5) 0.24336(5) 0.01896(17) Uani d 1
O O3 0.15744(6) 0.21661(5) 0.23000(5) 0.01636(16) Uani d 1
O O4 0.08414(7) 0.35313(5) 0.25702(5) 0.01652(16) Uani d 1
C C14 0.29562(9) 0.33826(7) 0.25759(6) 0.01189(19) Uani d 1
C C15 0.16996(9) 0.29528(7) 0.24647(6) 0.01225(19) Uani d 1
H H11A 0.1366(12) 0.6592(9) 0.3575(8) 0.015(3) Uiso d 1
H H5 0.3823(13) 0.4963(9) 0.4076(8) 0.019(3) Uiso d 1
H H9 0.5900(18) 0.6637(12) 0.4949(8) 0.029(4) Uiso d 1
H H4 0.4109(12) 0.4842(9) 0.5532(8) 0.017(3) Uiso d 1
H H6 0.2957(14) 0.8082(10) 0.4249(9) 0.025(4) Uiso d 1
H H1 0.1581(12) 0.4881(10) 0.3079(9) 0.024(4) Uiso d 1
H H2 0.1122(18) 0.6365(12) 0.5139(9) 0.030(4) Uiso d 1
H H11B 0.2507(12) 0.6154(9) 0.3202(8) 0.017(3) Uiso d 1
H H8 0.4786(14) 0.7118(10) 0.6155(9) 0.029(4) Uiso d 1
H H12A 0.0229(15) 0.6170(11) 0.2419(9) 0.032(4) Uiso d 1
H H3 0.2436(14) 0.5700(9) 0.6199(9) 0.027(4) Uiso d 1
H H13A -0.0415(15) 0.4691(11) 0.3319(9) 0.034(4) Uiso d 1
H H10 0.4764(15) 0.7189(10) 0.3752(9) 0.032(4) Uiso d 1
H H13B 0.0345(15) 0.4801(11) 0.4091(10) 0.033(4) Uiso d 1
H H7 0.2965(14) 0.8042(10) 0.5702(9) 0.028(4) Uiso d 1
H H13C -0.0372(14) 0.5622(10) 0.3732(9) 0.029(4) Uiso d 1
H H12B 0.1486(14) 0.5830(11) 0.2080(10) 0.031(4) Uiso d 1
H H12C 0.0350(13) 0.5191(10) 0.2088(8) 0.021(3) Uiso d 1
H H4A 0.007(2) 0.3250(12) 0.2542(11) 0.049(5) Uiso d 1

loop_
_atom_site_aniso_label
_atom_site_aniso_U_11
_atom_site_aniso_U_22
_atom_site_aniso_U_33
_atom_site_aniso_U_12
_atom_site_aniso_U_13
_atom_site_aniso_U_23
Fe1 0.01085(10) 0.01291(10) 0.01184(10) -0.00209(5) 0.00031(5) -0.00109(5)
N1 0.0108(4) 0.0125(4) 0.0152(4) -0.0001(3) -0.0009(3) -0.0013(3)
C1 0.0113(4) 0.0122(4) 0.0155(5) -0.0030(4) 0.0000(4) -0.0007(4)
C2 0.0121(5) 0.0148(5) 0.0182(5) -0.0015(4) 0.0028(4) -0.0012(4)
C3 0.0174(5) 0.0168(5) 0.0150(5) -0.0041(4) 0.0022(4) 0.0004(4)
C4 0.0156(5) 0.0150(5) 0.0175(5) -0.0010(4) -0.0016(4) 0.0016(4)
C5 0.0122(4) 0.0145(5) 0.0160(5) -0.0008(4) 0.0006(4) -0.0025(4)
C6 0.0229(6) 0.0147(5) 0.0220(6) -0.0039(4) -0.0035(4) 0.0015(4)
C7 0.0211(5) 0.0164(5) 0.0222(6) -0.0040(4) 0.0007(4) -0.0064(4)
C8 0.0200(5) 0.0206(5) 0.0173(5) -0.0078(4) -0.0029(4) -0.0012(4)
C9 0.0131(5) 0.0184(5) 0.0264(6) -0.0052(4) 0.0008(4) -0.0013(4)
C10 0.0238(6) 0.0191(5) 0.0170(5) -0.0093(4) 0.0039(4) -0.0012(4)
C11 0.0151(5) 0.0127(5) 0.0167(5) -0.0034(4) -0.0027(4) 0.0002(4)
C12 0.0258(6) 0.0178(5) 0.0189(5) 0.0016(4) -0.0083(5) 0.0000(4)
C13 0.0142(5) 0.0258(6) 0.0254(6) -0.0067(5) 0.0060(4) -0.0091(5)
O1 0.0121(3) 0.0154(3) 0.0257(4) -0.0010(3) 0.0006(3) -0.0054(3)
O2 0.0099(3) 0.0153(4) 0.0317(4) 0.0007(3) 0.0018(3) -0.0011(3)
O3 0.0143(4) 0.0129(3) 0.0219(4) -0.0006(3) -0.0025(3) -0.0002(3)
O4 0.0088(3) 0.0149(4) 0.0258(4) 0.0005(3) -0.0001(3) -0.0020(3)
C14 0.0099(4) 0.0146(4) 0.0112(4) -0.0006(4) -0.0001(3) 0.0024(4)
C15 0.0106(4) 0.0142(4) 0.0120(4) -0.0001(4) -0.0008(3) 0.0022(4)

loop_
_atom_type_symbol
_atom_type_description
_atom_type_scat_dispersion_real
_atom_type_scat_dispersion_imag
_atom_type_scat_source
C C 0.0150 0.0070 'International Tables Vol C Tables 4.2.6.8 and 6.1.1.4'
H H 0.0000 0.0000 'International Tables Vol C Tables 4.2.6.8 and 6.1.1.4'
N N 0.0250 0.0140 'International Tables Vol C Tables 4.2.6.8 and 6.1.1.4'
O O 0.0410 0.0250 'International Tables Vol C Tables 4.2.6.8 and 6.1.1.4'
Fe Fe -0.2780 2.5790 'International Tables Vol C Tables 4.2.6.8 and 6.1.1.4'

loop_
_geom_angle_atom_site_label_1
_geom_angle_atom_site_label_2
_geom_angle_atom_site_label_3
_geom_angle
C1 Fe1 C2 41.02(4)
C1 Fe1 C3 68.77(4)
C1 Fe1 C4 68.76(4)
C1 Fe1 C5 40.94(4)
C1 Fe1 C6 110.06(4)
C1 Fe1 C7 135.24(4)
C1 Fe1 C8 174.93(4)
C1 Fe1 C9 143.86(4)
C1 Fe1 C10 113.75(4)
C2 Fe1 C3 40.66(4)
C2 Fe1 C4 68.43(4)
C2 Fe1 C5 68.67(4)
C2 Fe1 C6 112.98(5)
C2 Fe1 C7 109.22(4)
C2 Fe1 C8 134.68(4)
C2 Fe1 C9 174.88(4)
C2 Fe1 C10 143.28(5)
C3 Fe1 C4 40.54(4)
C3 Fe1 C5 68.45(4)
C3 Fe1 C6 142.49(5)
C3 Fe1 C7 112.44(5)
C3 Fe1 C8 109.50(4)
C3 Fe1 C9 135.53(5)
C3 Fe1 C10 175.95(5)
C4 Fe1 C7 142.38(5)
C5 Fe1 C4 40.71(4)
C5 Fe1 C6 136.37(5)
C5 Fe1 C7 175.92(5)
C5 Fe1 C10 111.15(4)
C6 Fe1 C4 176.56(5)
C6 Fe1 C7 40.67(5)
C8 Fe1 C4 113.28(5)
C8 Fe1 C5 143.48(5)
C8 Fe1 C6 68.18(5)
C8 Fe1 C7 40.43(5)
C8 Fe1 C10 68.26(5)
C9 Fe1 C4 110.71(5)
C9 Fe1 C5 114.21(4)
C9 Fe1 C6 68.18(5)
C9 Fe1 C7 68.17(5)
C9 Fe1 C8 40.56(4)
C9 Fe1 C10 40.64(5)
C10 Fe1 C4 136.64(5)
C10 Fe1 C6 40.47(5)
C10 Fe1 C7 68.26(5)
C11 N1 H1 105.9(9)
C12 N1 C11 110.15(8)
C12 N1 H1 108.2(10)
C13 N1 C11 111.91(8)
C13 N1 C12 110.84(9)
C13 N1 H1 109.6(10)
C2 C1 Fe1 69.85(6)
C2 C1 C11 126.76(9)
C5 C1 Fe1 70.07(6)
C5 C1 C2 107.80(9)
C5 C1 C11 125.35(9)
C11 C1 Fe1 123.00(7)
Fe1 C2 H2 124.2(11)
C1 C2 Fe1 69.13(6)
C1 C2 H2 127.2(10)
C3 C2 Fe1 69.80(6)
C3 C2 C1 107.95(10)
C3 C2 H2 124.8(10)
Fe1 C3 H3 124.5(9)
C2 C3 Fe1 69.54(6)
C2 C3 H3 127.3(9)
C4 C3 Fe1 69.92(6)
C4 C3 C2 108.29(10)
C4 C3 H3 124.4(9)
Fe1 C4 H4 125.8(8)
C3 C4 Fe1 69.54(6)
C3 C4 C5 108.05(9)
C3 C4 H4 126.7(8)
C5 C4 Fe1 69.51(6)
C5 C4 H4 125.3(8)
Fe1 C5 H5 127.8(8)
C1 C5 Fe1 68.99(6)
C1 C5 H5 126.2(9)
C4 C5 Fe1 69.78(6)
C4 C5 C1 107.89(9)
C4 C5 H5 125.9(9)
Fe1 C6 H6 126.0(9)
C7 C6 Fe1 69.70(6)
C7 C6 H6 124.0(9)
C10 C6 Fe1 69.68(6)
C10 C6 C7 108.02(10)
C10 C6 H6 128.0(9)
Fe1 C7 H7 125.3(9)
C6 C7 Fe1 69.64(6)
C6 C7 H7 124.0(9)
C8 C7 Fe1 69.63(6)
C8 C7 C6 107.85(10)
C8 C7 H7 128.2(9)
Fe1 C8 H8 123.4(9)
C7 C8 Fe1 69.95(6)
C7 C8 C9 108.21(10)
C7 C8 H8 125.7(9)
C9 C8 Fe1 69.69(6)
C9 C8 H8 126.0(9)
Fe1 C9 H9 126.3(11)
C8 C9 Fe1 69.75(6)
C8 C9 C10 107.99(11)
C8 C9 H9 125.2(9)
C10 C9 Fe1 69.76(6)
C10 C9 H9 126.8(9)
Fe1 C10 H10 124.6(9)
C6 C10 Fe1 69.84(6)
C6 C10 C9 107.94(10)
C6 C10 H10 125.1(10)
C9 C10 Fe1 69.60(6)
C9 C10 H10 126.9(10)
N1 C11 H11A 106.7(8)
N1 C11 H11B 104.9(8)
C1 C11 N1 112.98(8)
C1 C11 H11A 111.3(9)
C1 C11 H11B 110.6(8)
H11A C11 H11B 110.1(11)
N1 C12 H12A 108.5(9)
N1 C12 H12B 106.5(10)
N1 C12 H12C 109.1(8)
H12A C12 H12B 112.3(14)
H12A C12 H12C 110.8(13)
H12B C12 H12C 109.7(13)
N1 C13 H13A 108.8(10)
N1 C13 H13B 107.9(10)
N1 C13 H13C 108.0(9)
H13A C13 H13B 111.0(13)
H13A C13 H13C 111.3(13)
H13B C13 H13C 109.7(12)
C15 O4 H4A 111.6(11)
O1 C14 O2 127.06(10)
O1 C14 C15 118.16(9)
O2 C14 C15 114.78(8)
O3 C15 O4 125.78(9)
O3 C15 C14 121.97(9)
O4 C15 C14 112.25(8)

loop_
_geom_bond_atom_site_label_1
_geom_bond_atom_site_label_2
_geom_bond_distance
Fe1 C1 2.0394(10)
Fe1 C2 2.0490(12)
Fe1 C3 2.0524(10)
Fe1 C4 2.0574(11)
Fe1 C5 2.0538(11)
Fe1 C6 2.0570(12)
Fe1 C7 2.0578(12)
Fe1 C8 2.0536(11)
Fe1 C9 2.0528(12)
Fe1 C10 2.0549(11)
N1 C11 1.5087(12)
N1 C12 1.4923(13)
N1 C13 1.4885(13)
N1 H1 0.878(15)
C1 C2 1.4324(14)
C1 C5 1.4316(14)
C1 C11 1.4902(14)
C2 C3 1.4251(15)
C2 H2 0.935(19)
C3 C4 1.4237(15)
C3 H3 0.976(15)
C4 C5 1.4299(15)
C4 H4 0.958(14)
C5 H5 0.950(15)
C6 C7 1.4298(19)
C6 C10 1.4223(17)
C6 H6 0.967(16)
C7 C8 1.4206(17)
C7 H7 0.965(16)
C8 C9 1.4233(16)
C8 H8 0.974(16)
C9 C10 1.4263(16)
C9 H9 0.93(2)
C10 H10 0.965(16)
C11 H11A 0.978(13)
C11 H11B 0.943(14)
C12 H12A 0.951(17)
C12 H12B 0.987(17)
C12 H12C 0.959(15)
C13 H13A 0.939(17)
C13 H13B 0.992(17)
C13 H13C 0.951(15)
O1 C14 1.2410(12)
O2 C14 1.2595(13)
O3 C15 1.2144(14)
O4 C15 1.3052(13)
O4 H4A 0.96(2)
C14 C15 1.5607(14)

loop_
_geom_hbond_atom_site_label_D
_geom_hbond_atom_site_label_H
_geom_hbond_atom_site_label_A
_geom_hbond_site_symmetry_A
_geom_hbond_distance_DH
_geom_hbond_distance_HA
_geom_hbond_distance_DA
_geom_hbond_angle_DHA
_geom_hbond_publ_flag
N1 H1 O1 . 0.878(15) 1.981(15) 2.8180(11) 158.9(14) y
N1 H1 O4 . 0.878(15) 2.346(15) 2.8958(11) 120.8(11) y
C11 H11B O3 8_665 0.943(14) 2.401(14) 3.2282(13) 146.3(11) n
C12 H12A O3 3 0.951(17) 2.556(17) 3.4792(14) 163.8(13) n
C13 H13A O4 . 0.939(17) 2.578(16) 3.0631(14) 112.5(12) n
O4 H4A O2 6_556 0.96(2) 1.52(2) 2.4776(11) 174.1(18) y
C2 H2 Cg2 4_466 0.935(19) 2.743(19) 3.6564(13) 165.8(13) y

loop_
_geom_torsion_atom_site_label_1
_geom_torsion_atom_site_label_2
_geom_torsion_atom_site_label_3
_geom_torsion_atom_site_label_4
_geom_torsion
Fe1 C1 C2 C3 -59.20(8)
Fe1 C1 C5 C4 59.14(7)
Fe1 C1 C11 N1 171.61(7)
Fe1 C2 C3 C4 -59.38(7)
Fe1 C3 C4 C5 -59.03(7)
Fe1 C4 C5 C1 -58.64(7)
Fe1 C6 C7 C8 59.36(7)
Fe1 C6 C10 C9 -59.40(8)
Fe1 C7 C8 C9 59.40(8)
Fe1 C8 C9 C10 59.50(8)
Fe1 C9 C10 C6 59.55(8)
C1 C2 C3 Fe1 58.79(8)
C1 C2 C3 C4 -0.59(13)
C2 C1 C5 Fe1 -59.91(7)
C2 C1 C5 C4 -0.78(11)
C2 C1 C11 N1 -99.97(12)
C2 C3 C4 Fe1 59.15(8)
C2 C3 C4 C5 0.11(12)
C3 C4 C5 Fe1 59.05(7)
C3 C4 C5 C1 0.41(11)
C5 C1 C2 Fe1 60.05(7)
C5 C1 C2 C3 0.85(12)
C5 C1 C11 N1 83.77(12)
C6 C7 C8 Fe1 -59.36(7)
C6 C7 C8 C9 0.04(12)
C7 C6 C10 Fe1 59.37(7)
C7 C6 C10 C9 -0.03(12)
C7 C8 C9 Fe1 -59.56(8)
C7 C8 C9 C10 -0.06(13)
C8 C9 C10 Fe1 -59.50(8)
C8 C9 C10 C6 0.05(13)
C10 C6 C7 Fe1 -59.36(7)
C10 C6 C7 C8 0.00(11)
C11 C1 C2 Fe1 -116.75(10)
C11 C1 C2 C3 -175.95(9)
C11 C1 C5 Fe1 116.95(10)
C11 C1 C5 C4 176.08(9)
C12 N1 C11 C1 -178.23(9)
C13 N1 C11 C1 57.99(12)
O1 C14 C15 O3 -175.95(10)
O1 C14 C15 O4 3.94(13)
O2 C14 C15 O3 4.30(14)
O2 C14 C15 O4 -175.81(9)

_cod_database_fobs_code 2240934
